data_1565509
loop_
_publ_author_name
'Qi, Jing-Jing'
'Zhou, Jun-Su'
'Zhang, Yan'
'Fan, Yao-Yue'
'Zhou, Bin'
'Liu, Hong-Chun'
'Zhao, Jin-Xin'
'Yue, Jian-Min'

_publ_section_title
;
 Sublyratins A-O, Labdane-Type Diterpenoids from <i>Croton sublyratus</i>.
;
_journal_issue 11
_journal_name_full 'Journal of natural products'
_journal_page_first 2971
_journal_page_last 2980
_journal_paper_doi 10.1021/acs.jnatprod.1c00804
_journal_volume 84
_journal_year 2021
_chemical_absolute_configuration rmad
_chemical_formula_moiety 'C20 H30 O4'
_chemical_formula_sum 'C20 H30 O4'
_chemical_formula_weight 334.44
_space_group_crystal_system monoclinic
_space_group_IT_number 4
_space_group_name_Hall 'P 2yb'
_space_group_name_H-M_alt 'P 1 21 1'
_atom_sites_solution_hydrogens mixed
_atom_sites_solution_primary dual
_audit_creation_date 2020-11-12
_audit_creation_method
;
Olex2 1.2
(compiled 2018.05.29 svn.r3508 for OlexSys, GUI svn.r5506)
;
_cell_angle_alpha 90
_cell_angle_beta 98.483(3)
_cell_angle_gamma 90
_cell_formula_units_Z 2
_cell_length_a 10.1013(4)
_cell_length_b 6.1553(2)
_cell_length_c 15.0094(5)
_cell_measurement_reflns_used 1799
_cell_measurement_temperature 150
_cell_measurement_theta_max 74.61
_cell_measurement_theta_min 2.98
_cell_volume 923.02(6)
_computing_cell_refinement 'SAINT V8.40A (?, 2016)'
_computing_data_reduction 'SAINT V8.40A (?, 2016)'
_computing_molecular_graphics 'Olex2 (Dolomanov et al., 2009)'
_computing_publication_material 'Olex2 (Dolomanov et al., 2009)'
_computing_structure_refinement 'ShelXL (Sheldrick, 2015)'
_computing_structure_solution 'ShelXT (Sheldrick, 2015)'
_diffrn_ambient_temperature 150.0
_diffrn_measured_fraction_theta_full 0.997
_diffrn_measured_fraction_theta_max 0.992
_diffrn_measurement_device_type 'Bruker D8 VENTURE'
_diffrn_measurement_method '\f and \w scans'
_diffrn_radiation_type CuK\a
_diffrn_radiation_wavelength 1.54178
_diffrn_reflns_av_R_equivalents 0.0476
_diffrn_reflns_av_unetI/netI 0.0517
_diffrn_reflns_Laue_measured_fraction_full 0.997
_diffrn_reflns_Laue_measured_fraction_max 0.992
_diffrn_reflns_limit_h_max 12
_diffrn_reflns_limit_h_min -12
_diffrn_reflns_limit_k_max 6
_diffrn_reflns_limit_k_min -7
_diffrn_reflns_limit_l_max 18
_diffrn_reflns_limit_l_min -16
_diffrn_reflns_number 10114
_diffrn_reflns_point_group_measured_fraction_full 0.963
_diffrn_reflns_point_group_measured_fraction_max 0.930
_diffrn_reflns_theta_full 67.679
_diffrn_reflns_theta_max 74.598
_diffrn_reflns_theta_min 2.977
_diffrn_standards_number 0
_exptl_absorpt_coefficient_mu 0.657
_exptl_absorpt_correction_T_max 0.7538
_exptl_absorpt_correction_T_min 0.6713
_exptl_absorpt_correction_type multi-scan
_exptl_absorpt_process_details
'SADABS-2016/2 (Bruker,2016/2) was used for absorption correction. wR2(int) was 0.1763 before and 0.0600 after correction. The Ratio of minimum to maximum transmission is 0.8906. The \l/2 correction factor is Not present.'
_exptl_crystal_colour colourless
_exptl_crystal_colour_primary colourless
_exptl_crystal_density_diffrn 1.203
_exptl_crystal_description block
_exptl_crystal_F_000 364
_exptl_crystal_size_max 0.15
_exptl_crystal_size_mid 0.08
_exptl_crystal_size_min 0.05
_refine_diff_density_max 0.198
_refine_diff_density_min -0.201
_refine_diff_density_rms 0.047
_refine_ls_abs_structure_details
;
 Flack x determined using 1088 quotients [(I+)-(I-)]/[(I+)+(I-)]
 (Parsons, Flack and Wagner, Acta Cryst. B69 (2013) 249-259).
;
_refine_ls_abs_structure_Flack 0.06(11)
_refine_ls_extinction_method none
_refine_ls_goodness_of_fit_ref 1.083
_refine_ls_hydrogen_treatment mixed
_refine_ls_matrix_type full
_refine_ls_number_parameters 226
_refine_ls_number_reflns 3514
_refine_ls_number_restraints 1
_refine_ls_restrained_S_all 1.082
_refine_ls_R_factor_all 0.0567
_refine_ls_R_factor_gt 0.0406
_refine_ls_shift/su_max 0.000
_refine_ls_shift/su_mean 0.000
_refine_ls_structure_factor_coef Fsqd
_refine_ls_weighting_details 'w=1/[\s^2^(Fo^2^)+(0.0321P)^2^+0.2355P] where P=(Fo^2^+2Fc^2^)/3'
_refine_ls_weighting_scheme calc
_refine_ls_wR_factor_gt 0.0857
_refine_ls_wR_factor_ref 0.0958
_reflns_Friedel_coverage 0.707
_reflns_Friedel_fraction_full 0.920
_reflns_Friedel_fraction_max 0.853
_reflns_number_gt 3009
_reflns_number_total 3514
_reflns_threshold_expression 'I > 2\s(I)'
_cod_data_source_file np1c00804_si_002.cif
_cod_data_source_block cu_22020890_0m
_cod_database_code 1565509
_shelx_shelxl_version_number 2018/3
_shelx_space_group_comment
;
The symmetry employed for this shelxl refinement is uniquely defined
by the following loop, which should always be used as a source of
symmetry information in preference to the above space-group names.
They are only intended as comments.
;
_shelx_estimated_absorpt_t_max 0.968
_shelx_estimated_absorpt_t_min 0.908
_olex2_refinement_description
;
1. Fixed Uiso
 At 1.2 times of:
  All C(H) groups, All C(H,H) groups
 At 1.5 times of:
  All C(H,H,H) groups, All O(H) groups
2.a Ternary CH refined with riding coordinates:
 C7(H7), C12(H12), C5(H5)
2.b Secondary CH2 refined with riding coordinates:
 C11(H11A,H11B), C6(H6A,H6B), C1(H1A,H1B), C3(H3A,H3B), C2(H2A,H2B)
2.c Aromatic/amide H refined with riding coordinates:
 C14(H14)
2.d X=CH2 refined with riding coordinates:
 C15(H15A,H15B)
2.e Idealised Me refined as rotating group:
 C16(H16A,H16B,H16C), C18(H18A,H18B,H18C), C20(H20A,H20B,H20C), C19(H19A,H19B,
 H19C)
2.f Idealised tetrahedral OH refined as rotating group:
 O1(H1)
;
_olex2_submission_special_instructions 'No special instructions were received'

loop_
_space_group_symop_operation_xyz
'x, y, z'
'-x, y+1/2, -z'

loop_
_atom_site_label
_atom_site_type_symbol
_atom_site_fract_x
_atom_site_fract_y
_atom_site_fract_z
_atom_site_U_iso_or_equiv
_atom_site_adp_type
_atom_site_occupancy
_atom_site_site_symmetry_order
_atom_site_calc_flag
_atom_site_refinement_flags_posn
_atom_site_refinement_flags_adp
_atom_site_refinement_flags_occupancy
_atom_site_disorder_assembly
_atom_site_disorder_group
O2 O 0.62394(18) 0.2593(3) 0.42326(14) 0.0238(4) Uani 1 1 d . . . . .
O3 O 0.42752(19) 0.1847(3) 0.46264(15) 0.0317(5) Uani 1 1 d . . . . .
O4 O 0.1960(2) 0.3424(4) 0.35445(16) 0.0329(5) Uani 1 1 d . . . . .
O1 O 0.91164(19) 0.4553(3) 0.33368(15) 0.0300(5) Uani 1 1 d . . . . .
H1 H 0.992789 0.419972 0.339544 0.045 Uiso 1 1 calc GR . . . .
C9 C 0.4897(3) 0.5064(4) 0.27860(19) 0.0186(6) Uani 1 1 d . . . . .
C11 C 0.6324(3) 0.4340(5) 0.27886(19) 0.0223(6) Uani 1 1 d . . . . .
H11A H 0.633736 0.294216 0.246354 0.027 Uiso 1 1 calc R . . . .
H11B H 0.680966 0.543179 0.247661 0.027 Uiso 1 1 calc R . . . .
C17 C 0.4913(3) 0.2930(5) 0.4158(2) 0.0224(6) Uani 1 1 d . . . . .
C6 C 0.2339(3) 0.6898(5) 0.2922(2) 0.0241(6) Uani 1 1 d . . . . .
H6A H 0.271362 0.834561 0.310167 0.029 Uiso 1 1 calc R . . . .
H6B H 0.135436 0.697185 0.289222 0.029 Uiso 1 1 calc R . . . .
C10 C 0.4230(3) 0.6478(4) 0.20142(19) 0.0214(6) Uani 1 1 d . . . . .
C8 C 0.4279(3) 0.4477(4) 0.34774(19) 0.0199(6) Uani 1 1 d . . . . .
C7 C 0.2903(3) 0.5221(5) 0.3614(2) 0.0255(7) Uani 1 1 d . . . . .
H7 H 0.295921 0.587742 0.422777 0.031 Uiso 1 1 calc R . . . .
C12 C 0.7000(3) 0.4074(4) 0.37460(19) 0.0212(6) Uani 1 1 d . . . . .
H12 H 0.703691 0.552396 0.404887 0.025 Uiso 1 1 calc R . . . .
C1 C 0.4574(3) 0.5637(5) 0.1108(2) 0.0266(7) Uani 1 1 d . . . . .
H1A H 0.554146 0.585102 0.109111 0.032 Uiso 1 1 calc R . . . .
H1B H 0.438611 0.405932 0.105826 0.032 Uiso 1 1 calc R . . . .
C3 C 0.2272(3) 0.6554(6) 0.0316(2) 0.0329(7) Uani 1 1 d . . . . .
H3A H 0.203222 0.500325 0.022148 0.039 Uiso 1 1 calc R . . . .
H3B H 0.178793 0.738106 -0.019735 0.039 Uiso 1 1 calc R . . . .
C13 C 0.8425(3) 0.3126(5) 0.3855(2) 0.0239(6) Uani 1 1 d . . . . .
C5 C 0.2692(3) 0.6287(4) 0.19952(19) 0.0210(6) Uani 1 1 d . . . . .
H5 H 0.250285 0.469472 0.193628 0.025 Uiso 1 1 calc R . . . .
C16 C 0.9048(3) 0.3188(5) 0.4842(2) 0.0310(7) Uani 1 1 d . . . . .
H16A H 1.001670 0.296132 0.489005 0.046 Uiso 1 1 calc GR . . . .
H16B H 0.865625 0.203783 0.517134 0.046 Uiso 1 1 calc GR . . . .
H16C H 0.887357 0.460361 0.509944 0.046 Uiso 1 1 calc GR . . . .
C4 C 0.1790(3) 0.7328(5) 0.1184(2) 0.0271(7) Uani 1 1 d . . . . .
C2 C 0.3770(3) 0.6807(6) 0.0309(2) 0.0339(7) Uani 1 1 d . . . . .
H2A H 0.400567 0.836923 0.033418 0.041 Uiso 1 1 calc R . . . .
H2B H 0.400554 0.620467 -0.025846 0.041 Uiso 1 1 calc R . . . .
C18 C 0.0359(3) 0.6467(6) 0.1163(2) 0.0363(8) Uani 1 1 d . . . . .
H18A H -0.021402 0.704649 0.063222 0.055 Uiso 1 1 calc GR . . . .
H18B H 0.001328 0.692857 0.170911 0.055 Uiso 1 1 calc GR . . . .
H18C H 0.036578 0.487683 0.113272 0.055 Uiso 1 1 calc GR . . . .
C14 C 0.8393(3) 0.0828(5) 0.3506(2) 0.0313(7) Uani 1 1 d . . . . .
H14 H 0.800682 -0.024344 0.384343 0.038 Uiso 1 1 calc R . . . .
C20 C 0.4816(3) 0.8783(5) 0.2195(2) 0.0298(7) Uani 1 1 d . . . . .
H20A H 0.454073 0.936278 0.274763 0.045 Uiso 1 1 calc GR . . . .
H20B H 0.448497 0.973408 0.168746 0.045 Uiso 1 1 calc GR . . . .
H20C H 0.579556 0.871329 0.226539 0.045 Uiso 1 1 calc GR . . . .
C19 C 0.1742(3) 0.9825(5) 0.1224(2) 0.0387(8) Uani 1 1 d . . . . .
H19A H 0.257900 1.042350 0.107061 0.058 Uiso 1 1 calc GR . . . .
H19B H 0.162941 1.028549 0.183313 0.058 Uiso 1 1 calc GR . . . .
H19C H 0.098786 1.035647 0.079291 0.058 Uiso 1 1 calc GR . . . .
C15 C 0.8847(4) 0.0182(7) 0.2781(3) 0.0556(11) Uani 1 1 d . . . . .
H15A H 0.924139 0.119869 0.242300 0.067 Uiso 1 1 calc R . . . .
H15B H 0.878460 -0.130540 0.261178 0.067 Uiso 1 1 calc R . . . .
H4 H 0.233(4) 0.246(7) 0.393(3) 0.054(12) Uiso 1 1 d . . . . .

loop_
_atom_site_aniso_label
_atom_site_aniso_U_11
_atom_site_aniso_U_22
_atom_site_aniso_U_33
_atom_site_aniso_U_23
_atom_site_aniso_U_13
_atom_site_aniso_U_12
O2 0.0156(9) 0.0281(10) 0.0285(12) 0.0064(8) 0.0058(8) 0.0010(7)
O3 0.0202(10) 0.0425(13) 0.0332(14) 0.0146(10) 0.0070(9) -0.0002(9)
O4 0.0165(10) 0.0425(13) 0.0403(15) 0.0154(11) 0.0062(9) -0.0005(9)
O1 0.0145(10) 0.0342(12) 0.0425(14) 0.0110(10) 0.0079(9) -0.0004(8)
C9 0.0151(13) 0.0190(14) 0.0219(16) -0.0016(10) 0.0034(11) -0.0027(10)
C11 0.0173(13) 0.0254(15) 0.0247(17) 0.0016(11) 0.0050(12) 0.0007(11)
C17 0.0168(13) 0.0276(15) 0.0230(17) 0.0008(11) 0.0033(12) -0.0011(11)
C6 0.0172(14) 0.0295(16) 0.0260(18) -0.0030(12) 0.0041(12) 0.0056(12)
C10 0.0228(14) 0.0203(14) 0.0217(16) 0.0025(12) 0.0054(11) 0.0010(11)
C8 0.0159(13) 0.0216(14) 0.0217(16) -0.0029(11) 0.0013(11) -0.0004(10)
C7 0.0171(14) 0.0359(17) 0.0245(18) 0.0001(12) 0.0062(12) 0.0034(12)
C12 0.0152(13) 0.0231(15) 0.0259(17) 0.0021(11) 0.0055(11) -0.0018(10)
C1 0.0222(15) 0.0336(16) 0.0252(18) 0.0025(13) 0.0069(12) 0.0033(12)
C3 0.0321(17) 0.0431(19) 0.0215(19) 0.0027(14) -0.0026(14) 0.0043(14)
C13 0.0175(14) 0.0254(15) 0.0293(18) 0.0025(12) 0.0048(12) -0.0017(11)
C5 0.0181(14) 0.0225(14) 0.0221(16) 0.0012(11) 0.0022(11) 0.0026(10)
C16 0.0186(14) 0.0410(18) 0.0322(19) 0.0044(14) 0.0001(12) -0.0023(13)
C4 0.0257(15) 0.0305(16) 0.0231(18) -0.0001(12) -0.0031(13) 0.0049(12)
C2 0.0340(18) 0.0471(19) 0.0207(18) 0.0039(14) 0.0041(14) 0.0040(15)
C18 0.0252(17) 0.048(2) 0.033(2) -0.0072(16) -0.0051(14) 0.0069(14)
C14 0.0173(14) 0.0262(16) 0.049(2) -0.0044(14) 0.0007(14) 0.0015(12)
C20 0.0260(16) 0.0242(15) 0.039(2) 0.0034(13) 0.0025(13) -0.0046(12)
C19 0.0412(19) 0.0345(18) 0.037(2) 0.0092(15) -0.0037(16) 0.0109(14)
C15 0.042(2) 0.046(2) 0.082(3) -0.020(2) 0.020(2) 0.0050(17)

loop_
_atom_type_symbol
_atom_type_description
_atom_type_scat_dispersion_real
_atom_type_scat_dispersion_imag
_atom_type_scat_source
C C 0.0181 0.0091 'International Tables Vol C Tables 4.2.6.8 and 6.1.1.4'
H H 0.0000 0.0000 'International Tables Vol C Tables 4.2.6.8 and 6.1.1.4'
O O 0.0492 0.0322 'International Tables Vol C Tables 4.2.6.8 and 6.1.1.4'

loop_
_geom_angle_atom_site_label_1
_geom_angle_atom_site_label_2
_geom_angle_atom_site_label_3
_geom_angle
_geom_angle_site_symmetry_1
_geom_angle_site_symmetry_3
_geom_angle_publ_flag
C17 O2 C12 117.0(2) . . ?
C7 O4 H4 105(3) . . ?
C13 O1 H1 109.5 . . ?
C11 C9 C10 119.1(2) . . ?
C8 C9 C11 118.3(2) . . ?
C8 C9 C10 122.6(2) . . ?
C9 C11 H11A 109.8 . . ?
C9 C11 H11B 109.8 . . ?
H11A C11 H11B 108.2 . . ?
C12 C11 C9 109.5(2) . . ?
C12 C11 H11A 109.8 . . ?
C12 C11 H11B 109.8 . . ?
O2 C17 C8 119.0(2) . . ?
O3 C17 O2 118.2(3) . . ?
O3 C17 C8 122.8(2) . . ?
H6A C6 H6B 108.2 . . ?
C7 C6 H6A 109.7 . . ?
C7 C6 H6B 109.7 . . ?
C7 C6 C5 109.9(2) . . ?
C5 C6 H6A 109.7 . . ?
C5 C6 H6B 109.7 . . ?
C9 C10 C1 110.3(2) . . ?
C9 C10 C5 107.4(2) . . ?
C9 C10 C20 106.0(2) . . ?
C1 C10 C5 108.3(2) . . ?
C1 C10 C20 109.4(2) . . ?
C20 C10 C5 115.4(2) . . ?
C9 C8 C17 120.5(2) . . ?
C9 C8 C7 124.7(3) . . ?
C17 C8 C7 114.7(2) . . ?
O4 C7 C6 107.0(2) . . ?
O4 C7 C8 111.5(2) . . ?
O4 C7 H7 108.7 . . ?
C6 C7 H7 108.7 . . ?
C8 C7 C6 112.1(2) . . ?
C8 C7 H7 108.7 . . ?
O2 C12 C11 110.4(2) . . ?
O2 C12 H12 108.5 . . ?
O2 C12 C13 105.3(2) . . ?
C11 C12 H12 108.5 . . ?
C11 C12 C13 115.3(2) . . ?
C13 C12 H12 108.5 . . ?
C10 C1 H1A 109.3 . . ?
C10 C1 H1B 109.3 . . ?
H1A C1 H1B 107.9 . . ?
C2 C1 C10 111.8(2) . . ?
C2 C1 H1A 109.3 . . ?
C2 C1 H1B 109.3 . . ?
H3A C3 H3B 107.6 . . ?
C4 C3 H3A 108.6 . . ?
C4 C3 H3B 108.6 . . ?
C2 C3 H3A 108.6 . . ?
C2 C3 H3B 108.6 . . ?
C2 C3 C4 114.5(3) . . ?
O1 C13 C12 103.6(2) . . ?
O1 C13 C16 110.5(2) . . ?
O1 C13 C14 112.1(2) . . ?
C16 C13 C12 109.9(2) . . ?
C14 C13 C12 110.3(2) . . ?
C14 C13 C16 110.3(3) . . ?
C6 C5 C10 109.3(2) . . ?
C6 C5 H5 104.7 . . ?
C6 C5 C4 115.0(2) . . ?
C10 C5 H5 104.7 . . ?
C4 C5 C10 117.0(2) . . ?
C4 C5 H5 104.7 . . ?
C13 C16 H16A 109.5 . . ?
C13 C16 H16B 109.5 . . ?
C13 C16 H16C 109.5 . . ?
H16A C16 H16B 109.5 . . ?
H16A C16 H16C 109.5 . . ?
H16B C16 H16C 109.5 . . ?
C3 C4 C5 108.4(2) . . ?
C3 C4 C18 106.9(3) . . ?
C3 C4 C19 111.0(3) . . ?
C18 C4 C5 108.5(2) . . ?
C18 C4 C19 108.1(3) . . ?
C19 C4 C5 113.6(3) . . ?
C1 C2 H2A 109.4 . . ?
C1 C2 H2B 109.4 . . ?
C3 C2 C1 111.2(3) . . ?
C3 C2 H2A 109.4 . . ?
C3 C2 H2B 109.4 . . ?
H2A C2 H2B 108.0 . . ?
C4 C18 H18A 109.5 . . ?
C4 C18 H18B 109.5 . . ?
C4 C18 H18C 109.5 . . ?
H18A C18 H18B 109.5 . . ?
H18A C18 H18C 109.5 . . ?
H18B C18 H18C 109.5 . . ?
C13 C14 H14 117.1 . . ?
C15 C14 C13 125.7(3) . . ?
C15 C14 H14 117.1 . . ?
C10 C20 H20A 109.5 . . ?
C10 C20 H20B 109.5 . . ?
C10 C20 H20C 109.5 . . ?
H20A C20 H20B 109.5 . . ?
H20A C20 H20C 109.5 . . ?
H20B C20 H20C 109.5 . . ?
C4 C19 H19A 109.5 . . ?
C4 C19 H19B 109.5 . . ?
C4 C19 H19C 109.5 . . ?
H19A C19 H19B 109.5 . . ?
H19A C19 H19C 109.5 . . ?
H19B C19 H19C 109.5 . . ?
C14 C15 H15A 120.0 . . ?
C14 C15 H15B 120.0 . . ?
H15A C15 H15B 120.0 . . ?

loop_
_geom_bond_atom_site_label_1
_geom_bond_atom_site_label_2
_geom_bond_distance
_geom_bond_site_symmetry_2
_geom_bond_publ_flag
O2 C17 1.344(3) . ?
O2 C12 1.456(3) . ?
O3 C17 1.220(3) . ?
O4 C7 1.454(3) . ?
O4 H4 0.87(4) . ?
O1 H1 0.8400 . ?
O1 C13 1.422(3) . ?
C9 C11 1.508(3) . ?
C9 C10 1.524(4) . ?
C9 C8 1.337(4) . ?
C11 H11A 0.9900 . ?
C11 H11B 0.9900 . ?
C11 C12 1.506(4) . ?
C17 C8 1.472(4) . ?
C6 H6A 0.9900 . ?
C6 H6B 0.9900 . ?
C6 C7 1.514(4) . ?
C6 C5 1.533(4) . ?
C10 C1 1.542(4) . ?
C10 C5 1.553(4) . ?
C10 C20 1.546(4) . ?
C8 C7 1.505(4) . ?
C7 H7 1.0000 . ?
C12 H12 1.0000 . ?
C12 C13 1.540(3) . ?
C1 H1A 0.9900 . ?
C1 H1B 0.9900 . ?
C1 C2 1.526(4) . ?
C3 H3A 0.9900 . ?
C3 H3B 0.9900 . ?
C3 C4 1.533(4) . ?
C3 C2 1.523(4) . ?
C13 C16 1.523(4) . ?
C13 C14 1.507(4) . ?
C5 H5 1.0000 . ?
C5 C4 1.548(4) . ?
C16 H16A 0.9800 . ?
C16 H16B 0.9800 . ?
C16 H16C 0.9800 . ?
C4 C18 1.535(4) . ?
C4 C19 1.539(4) . ?
C2 H2A 0.9900 . ?
C2 H2B 0.9900 . ?
C18 H18A 0.9800 . ?
C18 H18B 0.9800 . ?
C18 H18C 0.9800 . ?
C14 H14 0.9500 . ?
C14 C15 1.303(5) . ?
C20 H20A 0.9800 . ?
C20 H20B 0.9800 . ?
C20 H20C 0.9800 . ?
C19 H19A 0.9800 . ?
C19 H19B 0.9800 . ?
C19 H19C 0.9800 . ?
C15 H15A 0.9500 . ?
C15 H15B 0.9500 . ?
